data_7202035
loop_
_publ_author_name
'Constable, Edwin C.'
'Housecroft, Catherine E.'
'Neuburger, Markus'
'Reymann, S\'ebastien'
'Schaffner, Silvia'

_publ_section_title
;
 A new twist to 3,6-bis(2-pyridyl)-1,2,4,5-tetrazine complexes of
 silver(i)
;
_journal_issue 8
_journal_name_full CrystEngComm
_journal_page_first 991
_journal_paper_doi 10.1039/b803006e
_journal_volume 10
_journal_year 2008
_chemical_formula_moiety 'C36 H24 Ag2 N18, 2(C F3 O3 S), C2 H3 N'
_chemical_formula_sum 'C40 H27 Ag2 F6 N19 O6 S2'
_chemical_formula_weight 1263.63
_space_group_IT_number 59
_symmetry_cell_setting orthorhombic
_symmetry_space_group_name_Hall '-P 2ab 2a'
_symmetry_space_group_name_H-M 'P m m n :2'
_atom_sites_solution_hydrogens geom
_atom_sites_solution_primary direct
_audit_creation_date 05-10-12
_audit_creation_method CRYSTALS_ver_12.24
_cell_angle_alpha 90
_cell_angle_beta 90
_cell_angle_gamma 90
_cell_formula_units_Z 2
_cell_length_a 18.2439(2)
_cell_length_b 14.5934(2)
_cell_length_c 8.42800(10)
_cell_measurement_reflns_used 3051
_cell_measurement_temperature 173
_cell_measurement_theta_max 28
_cell_measurement_theta_min 3
_cell_volume 2243.88(5)
_computing_cell_refinement 'Denzo/Scalepack (Otwinowski & Minor, 1996)'
_computing_data_collection 'COLLECT (Nonius BV, 1997)'
_computing_data_reduction 'Denzo/Scalepack (Otwinowski & Minor, 1996)'
_computing_molecular_graphics 'CAMERON (Watkin et al 1996)'
_computing_publication_material 'CRYSTALS (Betteridge et al 2003)'
_computing_structure_refinement 'CRYSTALS (Betteridge et al 2003)'
_computing_structure_solution 'SIR92 (Altomare et al, 1994)'
_diffrn_ambient_temperature 173
_diffrn_measured_fraction_theta_full 0.996
_diffrn_measured_fraction_theta_max 0.996
_diffrn_measurement_device_type 'Nonius Kappa CCD'
_diffrn_measurement_method '\f & \w scans'
_diffrn_radiation_monochromator graphite
_diffrn_radiation_type 'Mo K\a'
_diffrn_radiation_wavelength 0.71073
_diffrn_reflns_av_R_equivalents 0.006
_diffrn_reflns_limit_h_max 23
_diffrn_reflns_limit_h_min -23
_diffrn_reflns_limit_k_max 19
_diffrn_reflns_limit_k_min -19
_diffrn_reflns_limit_l_max 11
_diffrn_reflns_limit_l_min -11
_diffrn_reflns_number 5349
_diffrn_reflns_theta_full 27.871
_diffrn_reflns_theta_max 27.871
_diffrn_reflns_theta_min 3.006
_diffrn_standards_number 0
_exptl_absorpt_coefficient_mu 1.064
_exptl_absorpt_correction_T_max 0.92
_exptl_absorpt_correction_T_min 0.88
_exptl_absorpt_correction_type multi-scan
_exptl_absorpt_process_details 'Denzo/Scalepack (Otwinowski & Minor, 1996)'
_exptl_crystal_colour red
_exptl_crystal_density_diffrn 1.870
_exptl_crystal_description plate
_exptl_crystal_F_000 1256
_exptl_crystal_size_max 0.16
_exptl_crystal_size_mid 0.12
_exptl_crystal_size_min 0.08
_refine_diff_density_max 1.47
_refine_diff_density_min -1.03
_refine_ls_extinction_coef 130(20)
_refine_ls_extinction_method 'Larson 1970 Crystallographic Computing eq 22'
_refine_ls_goodness_of_fit_ref 1.0738
_refine_ls_hydrogen_treatment constr
_refine_ls_matrix_type full
_refine_ls_number_parameters 200
_refine_ls_number_reflns 2081
_refine_ls_number_restraints 6
_refine_ls_R_factor_all 0.0996
_refine_ls_R_factor_gt 0.0632
_refine_ls_shift/su_max 0.000131
_refine_ls_structure_factor_coef F
_refine_ls_weighting_details
;
Method, part 1, Chebychev polynomial, (Watkin, 1994, Prince, 1982)
[weight] = 1.0/[A~0~*T~0~(x)+A~1~*T~1~(x) ... +A~n-1~]*T~n-1~(x)]
where A~i~ are the Chebychev coefficients listed below and x= Fcalc/Fmax
Method = Robust Weighting (Prince, 1982)
W = [weight] * [1-(deltaF/6*sigmaF)^2^]^2^
A~i~ are:
0.576 0.606 0.210
;
_refine_ls_weighting_scheme calc
_refine_ls_wR_factor_all 0.1010
_refine_ls_wR_factor_gt 0.0719
_refine_ls_wR_factor_ref 0.0719
_reflns_limit_h_max 23
_reflns_limit_h_min 0
_reflns_limit_k_max 19
_reflns_limit_k_min 0
_reflns_limit_l_max 11
_reflns_limit_l_min 0
_reflns_number_gt 2081
_reflns_number_total 2860
_reflns_threshold_expression I>1.20u(I)
_oxford_diffrn_Wilson_B_factor 0.00
_oxford_diffrn_Wilson_scale 0.00
_oxford_refine_ls_scale 0.1696(7)
_oxford_structure_analysis_title '11111155 sr225e_2_173k'
_cod_data_source_file b803006e.txt
_cod_data_source_block CRYSTALS_cif
_cod_depositor_comments
;
The following automatic conversions were performed:
'_symmetry_cell_setting' value 'Orthorhombic' changed to 'orthorhombic'
according to '/home/saulius/struct/CIF-dictionaries/cif_core.dic'
dictionary named 'cif_core.dic' version 2.4.1 from 2010-06-29.

Automatic conversion script
Id: cif_fix_enum 1527 2010-12-29 10:47:43Z saulius 
;
_cod_original_sg_symbol_H-M 'P m m n '
_cod_database_code 7202035

loop_
_symmetry_equiv_pos_as_xyz
x,y,z
-x,-y,-z
-x+1/2,y,z
x+1/2,-y,-z
x,-y+1/2,z
-x,y+1/2,-z
-x+1/2,-y+1/2,z
x+1/2,y+1/2,-z

loop_
_atom_site_label
_atom_site_type_symbol
_atom_site_fract_x
_atom_site_fract_y
_atom_site_fract_z
_atom_site_U_iso_or_equiv
_atom_site_occupancy
_atom_site_adp_type
_atom_site_refinement_flags_posn
_atom_site_refinement_flags_adp
_atom_site_refinement_flags_occupancy
_atom_site_disorder_assembly
_atom_site_disorder_group
_atom_site_attached_hydrogens
Ag1 Ag 0.13240(3) 0.2500 0.46562(5) 0.0680 1.0000 Uani S T . . . .
S1 S 0.2500 0.49133(16) 0.1476(2) 0.0768 1.0000 Uani S T . . . .
N1 N 0.0625(2) 0.3782(3) 0.5855(4) 0.0710 1.0000 Uani . . . . . .
N2 N 0.21373(19) 0.3653(3) 0.6040(4) 0.0623 1.0000 Uani . . . . . .
N3 N 0.2133(2) 0.5190(4) 0.6922(5) 0.0746 1.0000 Uani . . . . . .
N4 N 0.0637(5) 0.2500 0.2177(6) 0.0973 1.0000 Uani S T . . . .
N5 N 0.2132(4) 0.2500 0.2250(5) 0.0750 1.0000 Uani S T . . . .
N6 N 0.2139(5) 0.2500 -0.0565(7) 0.1003 1.0000 Uani S T . . . .
N7 N 0.1438(9) 0.7500 0.543(2) 0.1119 0.5000 Uani S T . . . .
C1 C -0.0110(3) 0.3828(5) 0.5935(6) 0.0822 1.0000 Uani . . . . . .
C2 C -0.0493(3) 0.4463(5) 0.6853(7) 0.0840 1.0000 Uani . . . . . .
C3 C -0.0104(3) 0.5041(5) 0.7786(7) 0.0824 1.0000 Uani . . . . . .
C4 C 0.0653(3) 0.5029(4) 0.7715(6) 0.0756 1.0000 Uani . . . . . .
C5 C 0.0990(2) 0.4407(4) 0.6726(5) 0.0660 1.0000 Uani . . . . . .
C6 C 0.1796(2) 0.4401(4) 0.6574(5) 0.0603 1.0000 Uani . . . . . .
C7 C -0.0098(6) 0.2500 0.2135(8) 0.0992 1.0000 Uani S T . . . .
C8 C -0.0515(6) 0.2500 0.0759(9) 0.0831 1.0000 Uani S T . . . .
C9 C -0.0139(6) 0.2500 -0.0646(8) 0.0784 1.0000 Uani S T . . . .
C10 C 0.0614(5) 0.2500 -0.0643(7) 0.0725 1.0000 Uani S T . . . .
C11 C 0.0984(5) 0.2500 0.0785(7) 0.0666 1.0000 Uani S T . . . .
C12 C 0.1796(5) 0.2500 0.0827(7) 0.0742 1.0000 Uani S T . . . .
C13 C 0.2500 0.6149(6) 0.1136(8) 0.0726 1.0000 Uani S T . . . .
C14 C 0.2103(4) 0.750000(7) 0.5700 0.0779 0.5000 Uani S T . . . .
C15 C 0.2897(4) 0.750000(7) 0.5700 0.0779 0.5000 Uani S T . . . .
F1 F 0.2500 0.6402(4) -0.0380(7) 0.1326 1.0000 Uani S T . . . .
F2 F 0.1920(2) 0.6571(4) 0.1678(9) 0.1548 1.0000 Uani . . . . . .
O1 O 0.2500 0.4905(8) 0.3149(10) 0.1529 1.0000 Uani S T . . . .
O2 O 0.1850(2) 0.4635(4) 0.0725(8) 0.1172 1.0000 Uani . . . . . .
H11 H -0.0388 0.3396 0.5318 0.0969 1.0000 Uiso . . . . . .
H21 H -0.1020 0.4490 0.6825 0.1002 1.0000 Uiso . . . . . .
H31 H -0.0352 0.5463 0.8487 0.0984 1.0000 Uiso . . . . . .
H41 H 0.0941 0.5448 0.8342 0.0903 1.0000 Uiso . . . . . .
H71 H -0.0354 0.2500 0.3125 0.1189 1.0000 Uiso . . . . . .
H81 H -0.1043 0.2500 0.0799 0.0996 1.0000 Uiso . . . . . .
H91 H -0.0402 0.2500 -0.1636 0.0939 1.0000 Uiso . . . . . .
H101 H 0.0881 0.2500 -0.1627 0.0869 1.0000 Uiso . . . . . .
H151 H 0.3068 0.7500 0.6774 0.0929 0.5000 Uiso . . . . . .
H152 H 0.3068 0.8037 0.5163 0.0929 0.5000 Uiso . . . . . .

loop_
_atom_site_aniso_label
_atom_site_aniso_U_11
_atom_site_aniso_U_22
_atom_site_aniso_U_33
_atom_site_aniso_U_23
_atom_site_aniso_U_13
_atom_site_aniso_U_12
Ag1 0.0539(3) 0.1234(5) 0.0269(3) 0.0000 -0.00057(16) 0.0000
S1 0.0436(7) 0.1326(16) 0.0542(9) 0.0268(10) 0.0000 0.0000
N1 0.063(2) 0.109(3) 0.0401(16) 0.0153(19) 0.0018(16) -0.007(2)
N2 0.0581(18) 0.095(3) 0.0335(14) 0.0147(17) -0.0016(13) 0.0017(19)
N3 0.064(2) 0.105(3) 0.055(2) 0.011(2) -0.0001(18) 0.006(2)
N4 0.102(5) 0.161(7) 0.028(2) 0.0000 -0.005(3) 0.0000
N5 0.104(4) 0.097(4) 0.024(2) 0.0000 -0.004(2) 0.0000
N6 0.113(5) 0.160(7) 0.028(2) 0.0000 -0.002(3) 0.0000
N7 0.060(8) 0.166(17) 0.110(15) 0.0000 -0.010(7) 0.0000
C1 0.061(3) 0.129(5) 0.056(3) 0.026(3) 0.001(2) -0.009(3)
C2 0.061(3) 0.127(5) 0.064(3) 0.034(3) 0.008(2) 0.008(3)
C3 0.065(3) 0.116(4) 0.066(3) 0.016(3) 0.001(3) 0.019(3)
C4 0.064(3) 0.104(4) 0.058(3) 0.012(3) -0.005(2) 0.018(3)
C5 0.057(2) 0.102(3) 0.0390(18) 0.019(2) -0.0055(17) 0.002(2)
C6 0.058(2) 0.087(3) 0.0357(17) 0.0154(19) -0.0031(16) -0.001(2)
C7 0.104(6) 0.159(8) 0.034(3) 0.0000 -0.001(4) 0.0000
C8 0.112(6) 0.094(5) 0.044(3) 0.0000 -0.014(4) 0.0000
C9 0.109(6) 0.090(5) 0.037(3) 0.0000 -0.016(3) 0.0000
C10 0.113(6) 0.076(4) 0.029(2) 0.0000 -0.004(3) 0.0000
C11 0.096(5) 0.072(4) 0.032(2) 0.0000 -0.003(3) 0.0000
C12 0.101(5) 0.099(5) 0.023(2) 0.0000 -0.002(3) 0.0000
C13 0.046(3) 0.116(6) 0.055(3) -0.003(4) 0.0000 0.0000
C14 0.048(3) 0.111(6) 0.075(4) 0.000000(7) 0.0121 0.000000(7)
C15 0.048(3) 0.111(6) 0.075(4) 0.000000(7) -0.0121 0.000000(7)
F1 0.220(8) 0.103(4) 0.075(4) 0.012(3) 0.0000 0.0000
F2 0.095(3) 0.147(4) 0.222(6) 0.029(4) 0.065(4) 0.011(3)
O1 0.156(7) 0.230(10) 0.072(4) 0.072(6) 0.0000 0.0000
O2 0.077(3) 0.123(3) 0.151(5) 0.037(3) -0.042(3) -0.019(3)

loop_
_atom_type_symbol
_atom_type_scat_dispersion_real
_atom_type_scat_dispersion_imag
_atom_type_scat_Cromer_Mann_a1
_atom_type_scat_Cromer_Mann_b1
_atom_type_scat_Cromer_Mann_a2
_atom_type_scat_Cromer_Mann_b2
_atom_type_scat_Cromer_Mann_a3
_atom_type_scat_Cromer_Mann_b3
_atom_type_scat_Cromer_Mann_a4
_atom_type_scat_Cromer_Mann_b4
_atom_type_scat_Cromer_Mann_c
_atom_type_scat_source
C 0.0033 0.0016 2.3100 20.8439 1.0200 10.2075 1.5886 0.5687 0.8650 51.6512 0.2156 'International Tables Vol C 4.2.6.8 and 6.1.1.4'
H 0.0000 0.0000 0.4930 10.5109 0.3229 26.1257 0.1402 3.1424 0.0408 57.7997 0.0030 'International Tables Vol C 4.2.6.8 and 6.1.1.4'
Ag -1.0850 1.1010 19.2808 0.6446 16.6885 7.4726 4.8045 24.6605 1.0463 99.8156 5.1790 'International Tables Vol C 4.2.6.8 and 6.1.1.4'
N 0.0061 0.0033 12.2126 0.0057 3.1322 9.8933 2.0125 28.9975 1.1663 0.5826 -11.5290 'International Tables Vol C 4.2.6.8 and 6.1.1.4'
O 0.0106 0.0060 3.0485 13.2771 2.2868 5.7011 1.5463 0.3239 0.8670 32.9089 0.2508 'International Tables Vol C 4.2.6.8 and 6.1.1.4'
S 0.1246 0.1234 6.9053 1.4679 5.2034 22.2151 1.4379 0.2536 1.5863 56.1720 0.8669 'International Tables Vol C 4.2.6.8 and 6.1.1.4'
F 0.0140 0.0100 3.5392 10.2825 2.6412 4.2944 1.5170 0.2615 1.0243 26.1476 0.2776 'International Tables Vol C 4.2.6.8 and 6.1.1.4'

loop_
_geom_angle_atom_site_label_1
_geom_angle_site_symmetry_1
_geom_angle_atom_site_label_2
_geom_angle_site_symmetry_2
_geom_angle_atom_site_label_3
_geom_angle_site_symmetry_3
_geom_angle
_geom_angle_publ_flag
N1 5_555 Ag1 . N2 5_555 67.18(14) yes
N1 5_555 Ag1 . N1 . 97.97(18) yes
N2 5_555 Ag1 . N1 . 128.04(12) yes
N1 5_555 Ag1 . N2 . 128.04(12) yes
N2 5_555 Ag1 . N2 . 83.42(17) yes
N1 . Ag1 . N2 . 67.18(14) yes
N1 5_555 Ag1 . N4 . 94.85(15) yes
N2 5_555 Ag1 . N4 . 134.23(10) yes
N1 . Ag1 . N4 . 94.85(15) yes
N2 . Ag1 . N4 . 134.23(10) yes
N1 5_555 Ag1 . N5 . 129.20(9) yes
N2 5_555 Ag1 . N5 . 91.61(13) yes
N1 . Ag1 . N5 . 129.20(9) yes
N2 . Ag1 . N5 . 91.61(13) yes
N4 . Ag1 . N5 . 67.0(2) yes
O2 3_555 S1 . C13 . 102.4(2) yes
O2 3_555 S1 . O1 . 116.6(3) yes
C13 . S1 . O1 . 99.5(5) yes
O2 3_555 S1 . O2 . 115.3(6) yes
C13 . S1 . O2 . 102.4(2) yes
O1 . S1 . O2 . 116.6(3) yes
Ag1 . N1 . C1 . 124.9(4) yes
Ag1 . N1 . C5 . 118.5(3) yes
C1 . N1 . C5 . 115.6(5) yes
Ag1 . N2 . N2 3_555 125.94(9) yes
Ag1 . N2 . C6 . 115.2(3) yes
N2 3_555 N2 . C6 . 117.8(3) yes
N3 3_555 N3 . C6 . 117.3(3) yes
Ag1 . N4 . C7 . 122.5(5) yes
Ag1 . N4 . C11 . 120.7(6) yes
C7 . N4 . C11 . 116.8(7) yes
Ag1 . N5 . N5 3_555 126.01(14) yes
Ag1 . N5 . C12 . 116.9(5) yes
N5 3_555 N5 . C12 . 117.1(5) yes
N6 3_555 N6 . C12 . 118.1(5) yes
H152 3_555 N7 . H152 7_565 80.244 no
H152 3_555 N7 . C15 7_565 45.985 no
H152 7_565 N7 . C15 7_565 45.985 no
H152 3_555 N7 . C14 . 45.984 no
H152 7_565 N7 . C14 . 45.984 no
N1 . C1 . C2 . 124.1(6) yes
N1 . C1 . H11 . 117.758 no
C2 . C1 . H11 . 118.136 no
C1 . C2 . C3 . 118.2(5) yes
C1 . C2 . H21 . 120.919 no
C3 . C2 . H21 . 120.831 no
C2 . C3 . C4 . 119.4(6) yes
C2 . C3 . H31 . 120.428 no
C4 . C3 . H31 . 120.195 no
C3 . C4 . C5 . 118.8(6) yes
C3 . C4 . H41 . 120.834 no
C5 . C4 . H41 . 120.399 no
C4 . C5 . N1 . 123.7(4) yes
C4 . C5 . C6 . 120.1(5) yes
N1 . C5 . C6 . 116.2(4) yes
C5 . C6 . N3 . 115.7(4) yes
C5 . C6 . N2 . 119.9(4) yes
N3 . C6 . N2 . 124.3(4) yes
N4 . C7 . C8 . 124.7(8) yes
N4 . C7 . H71 . 117.720 no
C8 . C7 . H71 . 117.531 no
C7 . C8 . C9 . 116.7(9) yes
C7 . C8 . H81 . 121.256 no
C9 . C8 . H81 . 122.052 no
C8 . C9 . C10 . 120.0(7) yes
C8 . C9 . H91 . 120.096 no
C10 . C9 . H91 . 119.949 no
C9 . C10 . C11 . 119.4(7) yes
C9 . C10 . H101 . 120.313 no
C11 . C10 . H101 . 120.336 no
C10 . C11 . N4 . 122.4(8) yes
C10 . C11 . C12 . 120.6(6) yes
N4 . C11 . C12 . 117.0(6) yes
C11 . C12 . N5 . 118.4(6) yes
C11 . C12 . N6 . 116.7(6) yes
N5 . C12 . N6 . 124.8(8) yes
S1 . C13 . F2 3_555 114.2(4) yes
S1 . C13 . F1 . 115.1(6) yes
F2 3_555 C13 . F1 . 101.8(5) yes
S1 . C13 . F2 . 114.2(4) yes
F2 3_555 C13 . F2 . 108.2(8) yes
F1 . C13 . F2 . 101.8(5) yes
N7 . C14 . C15 . 169.5(9) yes
C14 . C15 . H151 . 109.047 no
H152 5_565 C15 . H151 . 109.891 no
C14 . C15 . H152 . 109.047 no
H151 . C15 . H152 . 109.892 no

loop_
_geom_bond_atom_site_label_1
_geom_bond_site_symmetry_1
_geom_bond_atom_site_label_2
_geom_bond_site_symmetry_2
_geom_bond_distance
_geom_bond_publ_flag
Ag1 . N1 5_555 2.480(5) yes
Ag1 . N2 5_555 2.528(4) yes
Ag1 . N1 . 2.480(5) yes
Ag1 . N2 . 2.528(4) yes
Ag1 . N4 . 2.437(6) yes
Ag1 . N5 . 2.507(6) yes
S1 . O2 3_555 1.405(5) yes
S1 . C13 . 1.826(9) yes
S1 . O1 . 1.410(8) yes
S1 . O2 . 1.405(5) yes
N1 . C1 . 1.345(6) yes
N1 . C5 . 1.348(7) yes
N2 . N2 3_555 1.323(7) yes
N2 . C6 . 1.335(6) yes
N3 . N3 3_555 1.340(8) yes
N3 . C6 . 1.338(7) yes
N4 . C7 . 1.341(13) yes
N4 . C11 . 1.333(9) yes
N5 . N5 3_555 1.344(14) yes
N5 . C12 . 1.347(8) yes
N6 . N6 3_555 1.317(18) yes
N6 . C12 . 1.330(9) yes
N7 . H152 3_555 1.216 no
N7 . H152 7_565 1.216 no
N7 . C15 7_565 1.235(17) yes
N7 . C14 . 1.235(17) yes
C1 . C2 . 1.395(9) yes
C1 . H11 . 0.961 no
C2 . C3 . 1.354(9) yes
C2 . H21 . 0.961 no
C3 . C4 . 1.383(7) yes
C3 . H31 . 0.966 no
C4 . C5 . 1.377(8) yes
C4 . H41 . 0.965 no
C5 . C6 . 1.475(6) yes
C7 . C8 . 1.386(11) yes
C7 . H71 . 0.956 no
C8 . C9 . 1.368(12) yes
C8 . H81 . 0.963 no
C9 . C10 . 1.375(13) yes
C9 . H91 . 0.962 no
C10 . C11 . 1.379(9) yes
C10 . H101 . 0.961 no
C11 . C12 . 1.482(12) yes
C13 . F2 3_555 1.307(6) yes
C13 . F1 . 1.330(9) yes
C13 . F2 . 1.307(6) yes
C14 . C15 . 1.448(13) yes
C15 . H152 5_565 0.958 no
C15 . H151 . 0.958 no
C15 . H152 . 0.958 no
